data_7010160
loop_
_publ_author_name
'Davies, Sian C.'
'Durrant, Marcus C.'
'Hughes, David L.'
'Richards, Raymond L.'
'Sanders, J. Roger'

_publ_section_title
;
 Iron, cobalt and vanadium complexes of the N(CH2CH2S)33&#x2212; ligand
 with chloride, azide, cyanide and carbonyl co-ligands
;
_journal_issue 24
_journal_name_full 'Journal of the Chemical Society, Dalton Transactions'
_journal_page_first 4694
_journal_paper_doi 10.1039/b006591i
_journal_year 2000
_chemical_formula_moiety 'C8 H20 N, C6 H12 Cl Fe N S3'
_chemical_formula_structural (NEt4)[Fe(Cl){N(CH2CH2S)3}]
_chemical_formula_sum 'C14 H32 Cl Fe N S3'
_chemical_formula_weight 415.9
_chemical_name_systematic
; 
 ? 
;
_space_group_IT_number 57
_symmetry_cell_setting orthorhombic
_symmetry_space_group_name_Hall '-P 2c 2b'
_symmetry_space_group_name_H-M 'P b c m'
_atom_sites_solution_hydrogens geom
_atom_sites_solution_primary direct
_atom_sites_solution_secondary difmap
_audit_creation_method SHELXL
_cell_angle_alpha 90.002(7)
_cell_angle_beta 89.993(8)
_cell_angle_gamma 89.992(8)
_cell_formula_units_Z 4
_cell_length_a 8.7922(9)
_cell_length_b 14.3189(11)
_cell_length_c 15.9028(14)
_cell_measurement_reflns_used 24
_cell_measurement_temperature 293(2)
_cell_measurement_theta_max 11
_cell_measurement_theta_min 10
_cell_volume 2002.1(3)
_computing_cell_refinement 'CAD4/EXPRESS (Enraf-Nonius)'
_computing_data_collection 'CAD4/EXPRESS (Enraf-Nonius)'
_computing_data_reduction 'CAD4, EMPABS, BAYES, SHELX-76'
_computing_molecular_graphics 'UNITEK, ORTEP, Windows DRAW'
_computing_structure_refinement 'SHELXL-93 (Sheldrick, 1993)'
_computing_structure_solution 'SHELXS-86 (Sheldrick, 1990)'
_diffrn_ambient_temperature 293(2)
_diffrn_measurement_device 'CAD 4-circle diffractometer'
_diffrn_measurement_method bisecting
_diffrn_radiation_monochromator graphite
_diffrn_radiation_source 'fine-focus sealed tube'
_diffrn_radiation_type MoK\a
_diffrn_radiation_wavelength 0.71069
_diffrn_reflns_av_R_equivalents 0.0269
_diffrn_reflns_av_sigmaI/netI 0.0432
_diffrn_reflns_limit_h_max 11
_diffrn_reflns_limit_h_min -1
_diffrn_reflns_limit_k_max 18
_diffrn_reflns_limit_k_min -1
_diffrn_reflns_limit_l_max 20
_diffrn_reflns_limit_l_min -1
_diffrn_reflns_number 2736
_diffrn_reflns_theta_max 28
_diffrn_reflns_theta_min 1.5
_diffrn_standards_decay_% 6.66
_diffrn_standards_interval_count 10000
_diffrn_standards_interval_time 300
_diffrn_standards_number 3
_exptl_absorpt_coefficient_mu 1.196
_exptl_absorpt_correction_T_max 0.398
_exptl_absorpt_correction_T_min 0.331
_exptl_absorpt_correction_type 'semi-empirical psi-scans'
_exptl_crystal_colour Black
_exptl_crystal_density_diffrn 1.380
_exptl_crystal_description 'irregular hexagonal prisms'
_exptl_crystal_F_000 884
_exptl_crystal_size_max 0.60
_exptl_crystal_size_mid 0.45
_exptl_crystal_size_min 0.27
_refine_diff_density_max 0.389
_refine_diff_density_min -0.332
_refine_diff_density_rms 0.063
_refine_ls_extinction_method none
_refine_ls_goodness_of_fit_all 1.066
_refine_ls_goodness_of_fit_obs 1.115
_refine_ls_hydrogen_treatment
;
 Hydrogen atoms were included in idealised positions and set to ride on the 
 coordinates of the parent carbon atoms.  The Uiso's of the hydrogens on the 
 anion were refined freely, whereas those on the disordered cations were set 
 to ride on those of the parent carbon atoms.
;
_refine_ls_matrix_type full
_refine_ls_number_parameters 153
_refine_ls_number_reflns 2504
_refine_ls_number_restraints 0
_refine_ls_restrained_S_all 1.066
_refine_ls_restrained_S_obs 1.115
_refine_ls_R_factor_all 0.0540
_refine_ls_R_factor_obs 0.0396
_refine_ls_shift/esd_max -0.001
_refine_ls_shift/esd_mean 0.000
_refine_ls_structure_factor_coef Fsqd
_refine_ls_weighting_details 'w=1/[\s^2^(Fo^2^)+(0.0500P)^2^+0.6970P] where P=(Fo^2^+2Fc^2^)/3'
_refine_ls_weighting_scheme calc
_refine_ls_wR_factor_all 0.1125
_refine_ls_wR_factor_obs 0.1008
_reflns_number_observed 1870
_reflns_number_total 2504
_reflns_observed_criterion >2sigma(I)
_cod_data_source_file b006591i.txt
_cod_data_source_block roger24
_cod_depositor_comments
;
The following automatic conversions were performed:
'_symmetry_cell_setting' value 'Orthorhombic' changed to 'orthorhombic'
according to '/home/saulius/struct/CIF-dictionaries/cif_core.dic'
dictionary named 'cif_core.dic' version 2.4.1 from 2010-06-29.

Automatic conversion script
Id: cif_fix_enum 1527 2010-12-29 10:47:43Z saulius 

The following automatic conversions were performed:

'_refine_ls_weighting_scheme' value 'calc
w=1/[\s^2^(Fo^2^)+(0.0500P)^2^+0.6970P] where P=(Fo^2^+2Fc^2^)/3' was
changed to 'calc'. New tag '_refine_ls_weighting_details' was
created. The value of the new tag was set to
'w=1/[\s^2^(Fo^2^)+(0.0500P)^2^+0.6970P] where P=(Fo^2^+2Fc^2^)/3'.

Automatic conversion script
Id: cif_fix_values 3143 2015-03-26 13:38:13Z robertas 
;
_cod_original_sg_symbol_H-M 'P b c m   (no. 57)'
_cod_database_code 7010160

loop_
_symmetry_equiv_pos_as_xyz
'x, y, z'
'-x, -y, z+1/2'
'x, -y+1/2, -z'
'-x, y+1/2, -z+1/2'
'-x, -y, -z'
'x, y, -z-1/2'
'-x, y-1/2, z'
'x, -y-1/2, z-1/2'

loop_
_atom_site_aniso_label
_atom_site_aniso_U_11
_atom_site_aniso_U_22
_atom_site_aniso_U_33
_atom_site_aniso_U_23
_atom_site_aniso_U_13
_atom_site_aniso_U_12
Fe 0.0283(2) 0.0350(2) 0.0394(3) 0.000 0.000 0.0007(2)
S1 0.0460(5) 0.0323(4) 0.0738(6) 0.000 0.000 -0.0066(3)
C14 0.047(2) 0.036(2) 0.125(4) 0.000 0.000 0.005(2)
C41 0.038(2) 0.047(3) 0.081(5) -0.012(2) 0.009(2) 0.006(2)
S2 0.0590(4) 0.0671(5) 0.0472(4) 0.0177(3) -0.0060(3) 0.0093(3)
C24 0.065(2) 0.091(2) 0.050(2) 0.021(2) 0.0125(14) -0.004(2)
C42 0.043(3) 0.060(4) 0.063(3) 0.008(3) 0.008(2) -0.009(3)
C43 0.044(3) 0.058(3) 0.050(3) 0.002(3) -0.015(2) 0.002(2)
N4 0.0314(13) 0.0328(12) 0.0419(14) 0.000 0.000 -0.0008(10)
Cl 0.0288(4) 0.0824(8) 0.1191(10) 0.000 0.000 0.0004(5)
N6 0.0401(15) 0.0386(14) 0.0490(15) -0.0043(12) 0.000 0.000

loop_
_atom_site_label
_atom_site_type_symbol
_atom_site_fract_x
_atom_site_fract_y
_atom_site_fract_z
_atom_site_U_iso_or_equiv
_atom_site_thermal_displace_type
_atom_site_occupancy
_atom_site_calc_flag
_atom_site_refinement_flags
_atom_site_disorder_group
Fe Fe 0.18410(5) 0.06509(3) 0.2500 0.0342(2) Uani 1 d S .
S1 S 0.15059(11) 0.22575(6) 0.2500 0.0507(2) Uani 1 d S .
C14 C -0.0542(5) 0.2357(3) 0.2500 0.0694(13) Uani 1 d S .
H14A H -0.0830(5) 0.2884(3) 0.2849 0.069(20) Uiso 0.50 calc PR .
H14B H -0.0881(5) 0.2487(3) 0.1932 0.184(49) Uiso 0.50 calc PR .
C41 C -0.1315(6) 0.1534(4) 0.2801(4) 0.055(2) Uani 0.50 d P .
H41A H -0.2379(6) 0.1584(4) 0.2647(4) 0.112(22) Uiso 0.50 calc PR .
H41B H -0.1264(6) 0.1534(4) 0.3411(4) 0.100(26) Uiso 0.50 calc PR .
S2 S 0.15750(8) -0.01467(6) 0.37568(4) 0.0578(2) Uani 1 d . .
C24 C -0.0467(4) -0.0240(3) 0.3836(2) 0.0688(9) Uani 1 d . .
H24A H -0.0720(4) -0.0845(3) 0.4072(2) 0.082(21) Uiso 0.50 calc PR 1
H24B H -0.0831(4) 0.0233(3) 0.4224(2) 0.104(27) Uiso 0.50 calc PR 1
H24C H -0.0778(4) -0.0844(3) 0.3620(2) 0.177(47) Uiso 0.50 calc PR 2
H24D H -0.0752(4) -0.0214(3) 0.4425(2) 0.056(15) Uiso 0.50 calc PR 2
C42 C -0.1272(6) -0.0131(4) 0.3030(4) 0.0551(13) Uani 0.50 d P 1
H42A H -0.1177(6) -0.0709(4) 0.2717(4) 0.080(20) Uiso 0.50 calc PR 1
H42B H -0.2344(6) -0.0037(4) 0.3147(4) 0.059(16) Uiso 0.50 calc PR 1
C43 C -0.1281(6) 0.0480(4) 0.1612(4) 0.0508(12) Uani 0.50 d P 2
H43A H -0.2352(6) 0.0319(4) 0.1623(4) 0.077(20) Uiso 0.50 calc PR 2
H43B H -0.1180(6) 0.1063(4) 0.1306(4) 0.084(21) Uiso 0.50 calc PR 2
N4 N -0.0747(3) 0.0631(2) 0.2500 0.0354(5) Uani 1 d S .
Cl Cl 0.44686(11) 0.07009(9) 0.2500 0.0768(4) Uani 1 d S .
N6 N 0.4794(3) 0.2500 0.5000 0.0426(6) Uani 1 d S .
C61 C 0.4796(10) 0.2667(6) 0.5999(5) 0.051(2) Uiso 0.30 d P 3
H61A H 0.5603(10) 0.3106(6) 0.6128(5) 0.061 Uiso 0.30 calc PR 3
H61B H 0.3843(10) 0.2966(6) 0.6148(5) 0.061 Uiso 0.30 calc PR 3
C62 C 0.4983(11) 0.1873(8) 0.6534(6) 0.056(2) Uiso 0.30 d P 3
H62A H 0.4963(11) 0.2069(8) 0.7111(6) 0.083 Uiso 0.30 calc PR 3
H62B H 0.5940(11) 0.1578(8) 0.6415(6) 0.083 Uiso 0.30 calc PR 3
H62C H 0.4172(11) 0.1438(8) 0.6435(6) 0.083 Uiso 0.30 calc PR 3
C63 C 0.4784(13) 0.3451(8) 0.4669(7) 0.058(3) Uiso 0.30 d P 4
H63A H 0.5685(13) 0.3776(8) 0.4864(7) 0.070 Uiso 0.30 calc PR 4
H63B H 0.3902(13) 0.3779(8) 0.4886(7) 0.070 Uiso 0.30 calc PR 4
C64 C 0.4746(12) 0.3472(8) 0.3678(7) 0.061(3) Uiso 0.30 d P 4
H64A H 0.4741(12) 0.4109(8) 0.3488(7) 0.091 Uiso 0.30 calc PR 4
H64B H 0.3845(12) 0.3162(8) 0.3482(7) 0.091 Uiso 0.30 calc PR 4
H64C H 0.5628(12) 0.3160(8) 0.3460(7) 0.091 Uiso 0.30 calc PR 4
C65 C 0.6209(9) 0.1951(6) 0.4796(5) 0.043(2) Uiso 0.30 d P 5
H65A H 0.6137(9) 0.1350(6) 0.5074(5) 0.052 Uiso 0.30 calc PR 5
H65B H 0.6223(9) 0.1835(6) 0.4195(5) 0.052 Uiso 0.30 calc PR 5
C66 C 0.7690(5) 0.2383(6) 0.5034(7) 0.0529(13) Uiso 0.30 d P 5
H66A H 0.8506(5) 0.1975(6) 0.4875(7) 0.079 Uiso 0.30 calc PR 5
H66B H 0.7715(5) 0.2484(6) 0.5631(7) 0.079 Uiso 0.30 calc PR 5
H66C H 0.7801(5) 0.2971(6) 0.4749(7) 0.079 Uiso 0.30 calc PR 5
C67 C 0.3448(9) 0.1911(6) 0.4782(6) 0.045(2) Uiso 0.30 d P 6
H67A H 0.3571(9) 0.1712(6) 0.4203(6) 0.054 Uiso 0.30 calc PR 6
H67B H 0.3496(9) 0.1354(6) 0.5127(6) 0.054 Uiso 0.30 calc PR 6
C68 C 0.1896(17) 0.2299(13) 0.4866(13) 0.052(3) Uiso 0.30 d P 6
H68A H 0.1166(17) 0.1835(13) 0.4702(13) 0.079 Uiso 0.30 calc PR 6
H68B H 0.1795(17) 0.2837(13) 0.4510(13) 0.079 Uiso 0.30 calc PR 6
H68C H 0.1720(17) 0.2476(13) 0.5440(13) 0.079 Uiso 0.30 calc PR 6
C61B C 0.4775(21) 0.1617(12) 0.4395(11) 0.074(4) Uiso 0.20 d P 7
H61C H 0.3848(21) 0.1616(12) 0.4065(11) 0.088 Uiso 0.20 calc PR 7
H61D H 0.5631(21) 0.1647(12) 0.4011(11) 0.088 Uiso 0.20 calc PR 7
C62B C 0.4866(22) 0.0741(13) 0.4902(12) 0.079(5) Uiso 0.20 d P 7
H62D H 0.4855(22) 0.0211(13) 0.4532(12) 0.118 Uiso 0.20 calc PR 7
H62E H 0.4012(22) 0.0709(13) 0.5276(12) 0.118 Uiso 0.20 calc PR 7
H62F H 0.5791(22) 0.0740(13) 0.5222(12) 0.118 Uiso 0.20 calc PR 7
C63B C 0.4801(16) 0.3350(9) 0.4300(10) 0.045(3) Uiso 0.20 d P 8
H63C H 0.5751(16) 0.3321(9) 0.3991(10) 0.054 Uiso 0.20 calc PR 8
H63D H 0.3985(16) 0.3237(9) 0.3902(10) 0.054 Uiso 0.20 calc PR 8
C64B C 0.4635(25) 0.4244(16) 0.4617(15) 0.091(6) Uiso 0.20 d P 8
H64D H 0.4653(25) 0.4686(16) 0.4163(15) 0.137 Uiso 0.20 calc PR 8
H64E H 0.5453(25) 0.4376(16) 0.4999(15) 0.137 Uiso 0.20 calc PR 8
H64F H 0.3682(25) 0.4291(16) 0.4909(15) 0.137 Uiso 0.20 calc PR 8
C65B C 0.6166(16) 0.2593(12) 0.5499(10) 0.059(3) Uiso 0.20 d P 9
H65C H 0.6089(16) 0.2176(12) 0.5978(10) 0.071 Uiso 0.20 calc PR 9
H65D H 0.6211(16) 0.3226(12) 0.5716(10) 0.071 Uiso 0.20 calc PR 9
C66B C 0.7690(5) 0.2383(6) 0.5034(7) 0.0529(13) Uiso 0.20 d P 9
H66D H 0.8524(5) 0.2464(6) 0.5416(7) 0.079 Uiso 0.20 calc PR 9
H66E H 0.7802(5) 0.2805(6) 0.4568(7) 0.079 Uiso 0.20 calc PR 9
H66F H 0.7680(5) 0.1752(6) 0.4831(7) 0.079 Uiso 0.20 calc PR 9
C67B C 0.3400(16) 0.2607(13) 0.5510(10) 0.063(4) Uiso 0.20 d P 10
H67C H 0.3378(16) 0.3242(13) 0.5722(10) 0.075 Uiso 0.20 calc PR 10
H67D H 0.3491(16) 0.2197(13) 0.5994(10) 0.075 Uiso 0.20 calc PR 10
C68B C 0.1903(18) 0.2416(21) 0.5106(14) 0.032(4) Uiso 0.20 d P 10
H68D H 0.1103(18) 0.2512(21) 0.5508(14) 0.048 Uiso 0.20 calc PR 10
H68E H 0.1877(18) 0.1781(21) 0.4912(14) 0.048 Uiso 0.20 calc PR 10
H68F H 0.1763(18) 0.2831(21) 0.4638(14) 0.048 Uiso 0.20 calc PR 10

loop_
_atom_type_symbol
_atom_type_description
_atom_type_scat_dispersion_real
_atom_type_scat_dispersion_imag
_atom_type_scat_source
C C 0.0033 0.0016 'International Tables Vol C Tables 4.2.6.8 and 6.1.1.4'
H H 0.0000 0.0000 'International Tables Vol C Tables 4.2.6.8 and 6.1.1.4'
Cl Cl 0.1484 0.1585 'International Tables Vol C Tables 4.2.6.8 and 6.1.1.4'
Fe Fe 0.3463 0.8444 'International Tables Vol C Tables 4.2.6.8 and 6.1.1.4'
N N 0.0061 0.0033 'International Tables Vol C Tables 4.2.6.8 and 6.1.1.4'
S S 0.1246 0.1234 'International Tables Vol C Tables 4.2.6.8 and 6.1.1.4'

loop_
_geom_angle_atom_site_label_1
_geom_angle_atom_site_label_2
_geom_angle_atom_site_label_3
_geom_angle
_geom_angle_site_symmetry_1
_geom_angle_site_symmetry_3
_geom_angle_publ_flag
N4 Fe Cl 178.95(7) . . ?
N4 Fe S2 83.83(4) . 6_556 ?
Cl Fe S2 96.69(3) . 6_556 ?
N4 Fe S2 83.84(4) . . ?
Cl Fe S2 96.68(3) . . ?
S2 Fe S2 119.49(5) 6_556 . ?
N4 Fe S1 83.43(7) . . ?
Cl Fe S1 95.52(4) . . ?
S2 Fe S1 118.47(2) 6_556 . ?
S2 Fe S1 118.48(2) . . ?
C14 S1 Fe 101.82(13) . . ?
C41 C14 S1 113.9(3) . . ?
C41 C14 H14A 108.8(2) . . ?
S1 C14 H14A 108.77(10) . . ?
C41 C14 H14B 108.8(3) . . ?
S1 C14 H14B 108.77(2) . . ?
H14A C14 H14B 107.7 . . ?
C14 C41 N4 116.9(4) . . ?
C14 C41 H41A 108.1(3) . . ?
N4 C41 H41A 108.1(2) . . ?
C14 C41 H41B 108.1(2) . . ?
N4 C41 H41B 108.1(2) . . ?
H41A C41 H41B 107.3 . . ?
C24 S2 Fe 101.39(10) . . ?
C43 C24 S2 113.9(3) 6_556 . ?
C42 C24 S2 114.2(3) . . ?
C42 C24 H24A 108.7(3) . . ?
S2 C24 H24A 108.72(12) . . ?
C42 C24 H24B 108.7(3) . . ?
S2 C24 H24B 108.72(13) . . ?
H24A C24 H24B 107.6 . . ?
C43 C24 H24C 108.8(3) 6_556 . ?
S2 C24 H24C 108.77(13) . . ?
C43 C24 H24D 108.8(3) 6_556 . ?
S2 C24 H24D 108.77(10) . . ?
H24C C24 H24D 107.7 . . ?
N4 C42 C24 115.6(4) . . ?
N4 C42 H42A 108.4(3) . . ?
C24 C42 H42A 108.4(3) . . ?
N4 C42 H42B 108.4(2) . . ?
C24 C42 H42B 108.4(2) . . ?
H42A C42 H42B 107.4 . . ?
C24 C43 N4 114.3(4) 6_556 . ?
C24 C43 H43A 108.7(3) 6_556 . ?
N4 C43 H43A 108.7(2) . . ?
C24 C43 H43B 108.7(3) 6_556 . ?
N4 C43 H43B 108.7(3) . . ?
H43A C43 H43B 107.6 . . ?
C42 N4 C42 70.9(5) . 6_556 ?
C42 N4 C41 111.3(4) . . ?
C42 N4 C41 138.0(4) 6_556 . ?
C42 N4 C41 138.0(4) . 6_556 ?
C42 N4 C41 111.3(4) 6_556 6_556 ?
C41 N4 C41 38.1(5) . 6_556 ?
C41 N4 C43 73.3(3) . 6_556 ?
C41 N4 C43 109.1(4) 6_556 6_556 ?
C41 N4 C43 109.1(4) . . ?
C41 N4 C43 73.3(3) 6_556 . ?
C43 N4 C43 139.8(5) 6_556 . ?
C42 N4 Fe 109.1(3) . . ?
C42 N4 Fe 109.1(3) 6_556 . ?
C41 N4 Fe 109.2(2) . . ?
C41 N4 Fe 109.2(2) 6_556 . ?
C43 N4 Fe 108.3(2) 6_556 . ?
C43 N4 Fe 108.3(2) . . ?
C65B N6 C65B 67.4(12) 3_556 . ?
C63 N6 C63 179.3(9) . 3_556 ?
C67B N6 C67B 67.9(12) . 3_556 ?
C67 N6 C67 75.2(7) 3_556 . ?
C65 N6 C65 68.7(6) . 3_556 ?
C61B N6 C61B 178.8(13) . 3_556 ?
C62 C61 N6 118.0(7) . . ?
C62 C61 H61A 107.8(6) . . ?
N6 C61 H61A 107.8(3) . . ?
C62 C61 H61B 107.8(5) . . ?
N6 C61 H61B 107.8(3) . . ?
H61A C61 H61B 107.1 . . ?
C61 C62 H62A 109.5(6) . . ?
C61 C62 H62B 109.5(5) . . ?
H62A C62 H62B 109.5 . . ?
C61 C62 H62C 109.5(6) . . ?
H62A C62 H62C 109.5 . . ?
H62B C62 H62C 109.5 . . ?
N6 C63 C64 112.2(9) . . ?
N6 C63 H63A 109.2(5) . . ?
C64 C63 H63A 109.2(6) . . ?
N6 C63 H63B 109.2(5) . . ?
C64 C63 H63B 109.2(6) . . ?
H63A C63 H63B 107.9 . . ?
C63 C64 H64A 109.5(6) . . ?
C63 C64 H64B 109.5(6) . . ?
H64A C64 H64B 109.5 . . ?
C63 C64 H64C 109.5(6) . . ?
H64A C64 H64C 109.5 . . ?
H64B C64 H64C 109.5 . . ?
C66 C65 N6 116.7(6) . . ?
C66 C65 H65A 108.1(4) . . ?
N6 C65 H65A 108.1(3) . . ?
C66 C65 H65B 108.1(5) . . ?
N6 C65 H65B 108.1(3) . . ?
H65A C65 H65B 107.3 . . ?
C65 C66 H66A 109.5(5) . . ?
C65 C66 H66B 109.5(5) . . ?
H66A C66 H66B 109.5 . . ?
C65 C66 H66C 109.5(5) . . ?
H66A C66 H66C 109.5 . . ?
H66B C66 H66C 109.5 . . ?
C68 C67 N6 119.9(8) . . ?
C68 C67 H67A 107.3(8) . . ?
N6 C67 H67A 107.3(3) . . ?
C68 C67 H67B 107.3(9) . . ?
N6 C67 H67B 107.3(4) . . ?
H67A C67 H67B 106.9 . . ?
C67 C68 H68A 109.5(7) . . ?
C67 C68 H68B 109.5(9) . . ?
H68A C68 H68B 109.5 . . ?
C67 C68 H68C 109.5(8) . . ?
H68A C68 H68C 109.5 . . ?
H68B C68 H68C 109.5 . . ?
C62B C61B N6 110.0(13) . . ?
C62B C61B H61C 109.7(10) . . ?
N6 C61B H61C 109.7(7) . . ?
C62B C61B H61D 109.7(10) . . ?
N6 C61B H61D 109.7(7) . . ?
H61C C61B H61D 108.2 . . ?
C61B C62B H62D 109.5(10) . . ?
C61B C62B H62E 109.5(10) . . ?
H62D C62B H62E 109.5 . . ?
C61B C62B H62F 109.5(10) . . ?
H62D C62B H62F 109.5 . . ?
H62E C62B H62F 109.5 . . ?
C64B C63B N6 115.9(15) . . ?
C64B C63B H63C 108.3(11) . . ?
N6 C63B H63C 108.3(5) . . ?
C64B C63B H63D 108.3(12) . . ?
N6 C63B H63D 108.3(5) . . ?
H63C C63B H63D 107.4 . . ?
C63B C64B H64D 109.5(12) . . ?
C63B C64B H64E 109.5(11) . . ?
H64D C64B H64E 109.5 . . ?
C63B C64B H64F 109.5(11) . . ?
H64D C64B H64F 109.5 . . ?
H64E C64B H64F 109.5 . . ?
N6 C65B C66B 116.0(10) . . ?
N6 C65B H65C 108.3(7) . . ?
C66B C65B H65C 108.3(7) . . ?
N6 C65B H65D 108.3(7) . . ?
C66B C65B H65D 108.3(7) . . ?
H65C C65B H65D 107.4 . . ?
C65B C66B H66D 109.5(6) . . ?
C65B C66B H66E 109.5(7) . . ?
H66D C66B H66E 109.5 . . ?
C65B C66B H66F 109.5(7) . . ?
H66D C66B H66F 109.5 . . ?
H66E C66B H66F 109.5 . . ?
N6 C67B C68B 118.5(15) . . ?
N6 C67B H67C 107.7(7) . . ?
C68B C67B H67C 107.7(14) . . ?
N6 C67B H67D 107.7(7) . . ?
C68B C67B H67D 107.7(9) . . ?
H67C C67B H67D 107.1 . . ?
C67B C68B H68D 109.5(11) . . ?
C67B C68B H68E 109.5(14) . . ?
H68D C68B H68E 109.5 . . ?
C67B C68B H68F 109.5(9) . . ?
H68D C68B H68F 109.5 . . ?
H68E C68B H68F 109.5 . . ?

loop_
_geom_bond_atom_site_label_1
_geom_bond_atom_site_label_2
_geom_bond_distance
_geom_bond_site_symmetry_2
_geom_bond_publ_flag
Fe N4 2.276(3) . ?
Fe Cl 2.3113(11) . ?
Fe S2 2.3137(7) 6_556 ?
Fe S2 2.3138(7) . ?
Fe S1 2.3193(10) . ?
S1 C14 1.806(4) . ?
C14 C41 1.442(6) . ?
C14 H14A 0.97 . ?
C14 H14B 0.97 . ?
C41 N4 1.467(5) . ?
C41 H41A 0.97 . ?
C41 H41B 0.97 . ?
S2 C24 1.805(3) . ?
C24 C43 1.444(6) 6_556 ?
C24 C42 1.473(6) . ?
C24 H24A 0.97 . ?
C24 H24B 0.97 . ?
C24 H24C 0.97 . ?
C24 H24D 0.97 . ?
C42 N4 1.454(6) . ?
C42 H42A 0.97 . ?
C42 H42B 0.97 . ?
C43 C24 1.443(6) 6_556 ?
C43 N4 1.503(5) . ?
C43 H43A 0.97 . ?
C43 H43B 0.97 . ?
N4 C42 1.454(6) 6_556 ?
N4 C41 1.467(5) 6_556 ?
N4 C43 1.503(5) 6_556 ?
N6 C65B 1.450(15) 3_556 ?
N6 C65B 1.450(15) . ?
N6 C63 1.460(11) . ?
N6 C63 1.460(11) 3_556 ?
N6 C67B 1.478(15) . ?
N6 C67B 1.478(15) 3_556 ?
N6 C67 1.494(8) 3_556 ?
N6 C67 1.494(8) . ?
N6 C65 1.507(8) . ?
N6 C65 1.507(8) 3_556 ?
N6 C61B 1.59(2) . ?
N6 C61B 1.59(2) 3_556 ?
C61 C62 1.430(13) . ?
C61 H61A 0.97 . ?
C61 H61B 0.97 . ?
C62 H62A 0.96 . ?
C62 H62B 0.96 . ?
C62 H62C 0.96 . ?
C63 C64 1.578(14) . ?
C63 H63A 0.97 . ?
C63 H63B 0.97 . ?
C64 H64A 0.96 . ?
C64 H64B 0.96 . ?
C64 H64C 0.96 . ?
C65 C66 1.490(10) . ?
C65 H65A 0.97 . ?
C65 H65B 0.97 . ?
C66 H66A 0.96 . ?
C66 H66B 0.96 . ?
C66 H66C 0.96 . ?
C67 C68 1.48(2) . ?
C67 H67A 0.97 . ?
C67 H67B 0.97 . ?
C68 H68A 0.96 . ?
C68 H68B 0.96 . ?
C68 H68C 0.96 . ?
C61B C62B 1.49(2) . ?
C61B H61C 0.97 . ?
C61B H61D 0.97 . ?
C62B H62D 0.96 . ?
C62B H62E 0.96 . ?
C62B H62F 0.96 . ?
C63B C64B 1.38(3) . ?
C63B H63C 0.97 . ?
C63B H63D 0.97 . ?
C64B H64D 0.96 . ?
C64B H64E 0.96 . ?
C64B H64F 0.96 . ?
C65B C66B 1.56(2) . ?
C65B H65C 0.97 . ?
C65B H65D 0.97 . ?
C66B H66D 0.96 . ?
C66B H66E 0.96 . ?
C66B H66F 0.96 . ?
C67B C68B 1.49(3) . ?
C67B H67C 0.97 . ?
C67B H67D 0.97 . ?
C68B H68D 0.96 . ?
C68B H68E 0.96 . ?
C68B H68F 0.96 . ?
